data_7240289
loop_
_publ_author_name
'Rei\&s, Melanie'
'Brietzke, Andreas'
'Eickner, Thomas'
'Stein, Florian'
'Villinger, Alexander'
'Vogel, Christian'
'Kragl, Udo'
'Jopp, Stefan'

_publ_section_title
;
 Synthesis of novel carbohydrate based pyridinium ionic liquids and
 cytotoxicity of ionic liquids for mammalian cells
;
_journal_issue 24
_journal_name_full 'RSC Advances'
_journal_page_first 14299
_journal_page_last 14304
_journal_paper_doi 10.1039/D0RA01370F
_journal_volume 10
_journal_year 2020
_chemical_absolute_configuration syn
_chemical_formula_moiety 'C18 H30 N O5 +, C F3 O3 S -'
_chemical_formula_sum 'C19 H30 F3 N O8 S'
_chemical_formula_weight 489.50
_chemical_name_systematic
'N-(Methyl-6-deoxy-2,3,4-tri-O-ethyl-\b-D-glucopyranosid-6-yl)-pyridinium trifluoromethanesulfonate'
_space_group_crystal_system monoclinic
_space_group_IT_number 5
_space_group_name_Hall 'C 2y'
_space_group_name_H-M_alt 'C 1 2 1'
_atom_sites_solution_hydrogens geom
_audit_creation_method SHELXL-2013
_audit_update_record
;
2019-05-17 deposited with the CCDC.	2020-03-18 downloaded from the CCDC.
;
_cell_angle_alpha 90
_cell_angle_beta 100.865(3)
_cell_angle_gamma 90
_cell_formula_units_Z 4
_cell_length_a 15.5061(9)
_cell_length_b 6.3564(4)
_cell_length_c 24.1497(13)
_cell_measurement_reflns_used 9648
_cell_measurement_temperature 173(2)
_cell_measurement_theta_max 32.37
_cell_measurement_theta_min 2.58
_cell_volume 2337.6(2)
_computing_cell_refinement 'Bruker Apex V7.51A'
_computing_data_collection 'Bruker Apex V7.51A'
_computing_data_reduction 'Bruker SAINT'
_computing_molecular_graphics 'ORTEP-3v2.01 (Farrugia, 1997)'
_computing_publication_material SHELXL-2013
_computing_structure_refinement 'SHELXL-2013 (Sheldrick, 2013)'
_computing_structure_solution 'SHELXS-2013 (Sheldrick, 2013)'
_diffrn_ambient_temperature 173(2)
_diffrn_measured_fraction_theta_full 0.999
_diffrn_measured_fraction_theta_max 0.997
_diffrn_measurement_device_type 'Bruker-Nonius Apex X8-CCD-diffractometer'
_diffrn_measurement_method 'phi and omega scans'
_diffrn_radiation_monochromator graphite
_diffrn_radiation_source 'sealed tube'
_diffrn_radiation_type MoK\a
_diffrn_radiation_wavelength 0.71073
_diffrn_reflns_av_R_equivalents 0.0287
_diffrn_reflns_av_unetI/netI 0.0341
_diffrn_reflns_Laue_measured_fraction_full 0.999
_diffrn_reflns_Laue_measured_fraction_max 0.997
_diffrn_reflns_limit_h_max 23
_diffrn_reflns_limit_h_min -23
_diffrn_reflns_limit_k_max 9
_diffrn_reflns_limit_k_min -9
_diffrn_reflns_limit_l_max 36
_diffrn_reflns_limit_l_min -36
_diffrn_reflns_number 23163
_diffrn_reflns_point_group_measured_fraction_full 0.980
_diffrn_reflns_point_group_measured_fraction_max 0.885
_diffrn_reflns_theta_full 25.242
_diffrn_reflns_theta_max 32.499
_diffrn_reflns_theta_min 2.576
_exptl_absorpt_coefficient_mu 0.206
_exptl_absorpt_correction_T_max 0.7464
_exptl_absorpt_correction_T_min 0.6828
_exptl_absorpt_correction_type multi-scan
_exptl_absorpt_process_details '(SADABS; Sheldrick, 2004)'
_exptl_crystal_colour colourless
_exptl_crystal_density_diffrn 1.391
_exptl_crystal_description needle
_exptl_crystal_F_000 1032
_exptl_crystal_size_max 0.990
_exptl_crystal_size_mid 0.170
_exptl_crystal_size_min 0.110
_refine_diff_density_max 0.617
_refine_diff_density_min -0.297
_refine_diff_density_rms 0.055
_refine_ls_abs_structure_details
;
 Flack x determined using 2418 quotients [(I+)-(I-)]/[(I+)+(I-)]
 (Parsons and Flack (2004), Acta Cryst. A60, s61).
;
_refine_ls_abs_structure_Flack 0.04(3)
_refine_ls_extinction_method none
_refine_ls_goodness_of_fit_ref 1.077
_refine_ls_hydrogen_treatment constr
_refine_ls_matrix_type full
_refine_ls_number_parameters 293
_refine_ls_number_reflns 7523
_refine_ls_number_restraints 1
_refine_ls_restrained_S_all 1.077
_refine_ls_R_factor_all 0.0526
_refine_ls_R_factor_gt 0.0460
_refine_ls_shift/su_max 0.000
_refine_ls_shift/su_mean 0.000
_refine_ls_structure_factor_coef Fsqd
_refine_ls_weighting_details 'w=1/[\s^2^(Fo^2^)+(0.0531P)^2^+1.0577P] where P=(Fo^2^+2Fc^2^)/3'
_refine_ls_weighting_scheme calc
_refine_ls_wR_factor_gt 0.1067
_refine_ls_wR_factor_ref 0.1121
_reflns_Friedel_coverage 0.648
_reflns_Friedel_fraction_full 0.956
_reflns_Friedel_fraction_max 0.754
_reflns_number_gt 6827
_reflns_number_total 7523
_reflns_threshold_expression 'I > 2\s(I)'
_cod_data_source_file d0ra01370f2.cif
_cod_data_source_block is_mha131
_cod_depositor_comments 'Adding full bibliography for 7240287--7240289.cif.'
_cod_original_sg_symbol_H-M 'C 2'
_cod_database_code 7240289
_shelx_space_group_comment
;
The symmetry employed for this shelxl refinement is uniquely defined
by the following loop, which should always be used as a source of
symmetry information in preference to the above space-group names.
They are only intended as comments.
;
_shelx_estimated_absorpt_t_min 0.822
_shelx_estimated_absorpt_t_max 0.978
_shelxl_version_number 2013-4

loop_
_space_group_symop_operation_xyz
'x, y, z'
'-x, y, -z'
'x+1/2, y+1/2, z'
'-x+1/2, y+1/2, -z'

loop_
_atom_site_label
_atom_site_type_symbol
_atom_site_fract_x
_atom_site_fract_y
_atom_site_fract_z
_atom_site_U_iso_or_equiv
_atom_site_adp_type
_atom_site_occupancy
_atom_site_site_symmetry_order
_atom_site_calc_flag
_atom_site_refinement_flags_posn
_atom_site_refinement_flags_adp
_atom_site_refinement_flags_occupancy
_atom_site_disorder_assembly
_atom_site_disorder_group
N1 N 0.51371(12) 0.9683(3) 0.14883(7) 0.0204(3) Uani 1 1 d . . . . .
O1 O 0.49049(10) 0.6489(3) 0.23078(6) 0.0213(3) Uani 1 1 d . . . . .
O2 O 0.40588(11) 0.3728(3) 0.24832(7) 0.0273(3) Uani 1 1 d . . . . .
O3 O 0.44654(11) 0.4668(3) 0.36658(7) 0.0245(3) Uani 1 1 d . . . . .
O4 O 0.61325(11) 0.6817(3) 0.39602(6) 0.0259(3) Uani 1 1 d . . . . .
O5 O 0.62244(10) 1.0349(2) 0.31999(7) 0.0223(3) Uani 1 1 d . . . . .
C1 C 0.43955(14) 0.5651(3) 0.26917(9) 0.0201(4) Uani 1 1 d . . . . .
H1 H 0.3907 0.6637 0.2729 0.024 Uiso 1 1 calc R U . . .
C2 C 0.49834(14) 0.5286(3) 0.32652(9) 0.0200(4) Uani 1 1 d . . . . .
H2 H 0.5418 0.4153 0.3231 0.024 Uiso 1 1 calc R U . . .
C3 C 0.54688(15) 0.7281(3) 0.34820(9) 0.0203(4) Uani 1 1 d . . . . .
H3 H 0.5043 0.8301 0.3595 0.024 Uiso 1 1 calc R U . . .
C4 C 0.59110(13) 0.8298(3) 0.30367(8) 0.0193(4) Uani 1 1 d . . . . .
H4 H 0.6414 0.7400 0.2976 0.023 Uiso 1 1 calc R U . . .
C5 C 0.52529(12) 0.8506(4) 0.24800(8) 0.0189(3) Uani 1 1 d . . . . .
H5 H 0.4769 0.9492 0.2526 0.023 Uiso 1 1 calc R U . . .
C6 C 0.32847(17) 0.3918(5) 0.20578(12) 0.0366(6) Uani 1 1 d . . . . .
H6A H 0.2829 0.4655 0.2213 0.055 Uiso 1 1 calc R U . . .
H6B H 0.3074 0.2513 0.1931 0.055 Uiso 1 1 calc R U . . .
H6C H 0.3421 0.4715 0.1738 0.055 Uiso 1 1 calc R U . . .
C7 C 0.4491(2) 0.2474(4) 0.37808(14) 0.0440(8) Uani 1 1 d . . . . .
H7A H 0.5109 0.1999 0.3879 0.053 Uiso 1 1 calc R U . . .
H7B H 0.4203 0.1695 0.3441 0.053 Uiso 1 1 calc R U . . .
C8 C 0.4036(2) 0.2026(5) 0.42544(14) 0.0433(7) Uani 1 1 d . . . . .
H8A H 0.4273 0.2937 0.4575 0.065 Uiso 1 1 calc R U . . .
H8B H 0.4127 0.0550 0.4367 0.065 Uiso 1 1 calc R U . . .
H8C H 0.3406 0.2296 0.4135 0.065 Uiso 1 1 calc R U . . .
C9 C 0.5945(3) 0.7433(7) 0.44836(11) 0.0612(11) Uani 1 1 d . . . . .
H9A H 0.5392 0.6764 0.4541 0.073 Uiso 1 1 calc R U . . .
H9B H 0.5867 0.8978 0.4490 0.073 Uiso 1 1 calc R U . . .
C10 C 0.6669(2) 0.6803(7) 0.49396(12) 0.0509(8) Uani 1 1 d . . . . .
H10A H 0.6731 0.5268 0.4941 0.076 Uiso 1 1 calc R U . . .
H10B H 0.6542 0.7268 0.5303 0.076 Uiso 1 1 calc R U . . .
H10C H 0.7217 0.7452 0.4879 0.076 Uiso 1 1 calc R U . . .
C11 C 0.71410(16) 1.0499(4) 0.34271(11) 0.0305(5) Uani 1 1 d . . . . .
H11A H 0.7478 0.9624 0.3203 0.037 Uiso 1 1 calc R U . . .
H11B H 0.7262 0.9985 0.3821 0.037 Uiso 1 1 calc R U . . .
C12 C 0.74108(19) 1.2761(5) 0.34080(14) 0.0392(6) Uani 1 1 d . . . . .
H12A H 0.7275 1.3267 0.3018 0.059 Uiso 1 1 calc R U . . .
H12B H 0.8043 1.2886 0.3552 0.059 Uiso 1 1 calc R U . . .
H12C H 0.7091 1.3606 0.3642 0.059 Uiso 1 1 calc R U . . .
C13 C 0.57324(15) 0.9319(4) 0.20323(9) 0.0246(4) Uani 1 1 d . . . . .
H13A H 0.6032 1.0653 0.2164 0.030 Uiso 1 1 calc R U . . .
H13B H 0.6188 0.8288 0.1978 0.030 Uiso 1 1 calc R U . . .
C14 C 0.47706(16) 1.1586(4) 0.13718(10) 0.0268(4) Uani 1 1 d . . . . .
H14 H 0.4872 1.2674 0.1646 0.032 Uiso 1 1 calc R U . . .
C15 C 0.42478(18) 1.1954(4) 0.08530(11) 0.0317(5) Uani 1 1 d . . . . .
H15 H 0.3987 1.3297 0.0769 0.038 Uiso 1 1 calc R U . . .
C16 C 0.41049(16) 1.0380(5) 0.04580(10) 0.0311(5) Uani 1 1 d . . . . .
H16 H 0.3757 1.0630 0.0096 0.037 Uiso 1 1 calc R U . . .
C17 C 0.44739(17) 0.8423(5) 0.05937(10) 0.0322(5) Uani 1 1 d . . . . .
H17 H 0.4372 0.7304 0.0329 0.039 Uiso 1 1 calc R U . . .
C18 C 0.49909(16) 0.8113(4) 0.11163(9) 0.0268(5) Uani 1 1 d . . . . .
H18 H 0.5245 0.6771 0.1213 0.032 Uiso 1 1 calc R U . . .
S1 S 0.20519(4) 0.84340(9) 0.13100(2) 0.02572(12) Uani 1 1 d . . . . .
O6 O 0.17897(14) 0.6311(3) 0.11431(10) 0.0413(5) Uani 1 1 d . . . . .
O7 O 0.15054(14) 0.9453(4) 0.16500(8) 0.0395(5) Uani 1 1 d . . . . .
O8 O 0.29783(12) 0.8799(3) 0.14789(8) 0.0365(4) Uani 1 1 d . . . . .
F1 F 0.09039(11) 0.9649(3) 0.04310(7) 0.0398(4) Uani 1 1 d . . . . .
F2 F 0.19532(15) 1.1876(3) 0.06966(8) 0.0517(5) Uani 1 1 d . . . . .
F3 F 0.21924(12) 0.9073(3) 0.02538(7) 0.0467(5) Uani 1 1 d . . . . .
C19 C 0.17696(18) 0.9829(4) 0.06423(11) 0.0294(5) Uani 1 1 d . . . . .

loop_
_atom_site_aniso_label
_atom_site_aniso_U_11
_atom_site_aniso_U_22
_atom_site_aniso_U_33
_atom_site_aniso_U_23
_atom_site_aniso_U_13
_atom_site_aniso_U_12
N1 0.0180(8) 0.0256(8) 0.0181(8) 0.0015(7) 0.0042(6) -0.0033(7)
O1 0.0208(7) 0.0237(7) 0.0195(7) -0.0031(6) 0.0044(5) -0.0017(6)
O2 0.0274(8) 0.0205(8) 0.0313(8) -0.0027(6) -0.0015(6) -0.0036(6)
O3 0.0309(9) 0.0165(7) 0.0288(8) 0.0030(6) 0.0125(7) 0.0046(6)
O4 0.0306(9) 0.0277(8) 0.0176(7) 0.0005(6) 0.0005(6) 0.0054(7)
O5 0.0192(7) 0.0194(7) 0.0269(8) -0.0018(6) 0.0006(6) 0.0004(6)
C1 0.0187(9) 0.0172(9) 0.0245(9) -0.0016(7) 0.0045(8) 0.0003(7)
C2 0.0221(10) 0.0168(8) 0.0220(9) 0.0012(7) 0.0060(7) 0.0042(7)
C3 0.0236(10) 0.0179(9) 0.0186(9) -0.0005(7) 0.0024(7) 0.0036(7)
C4 0.0203(9) 0.0175(8) 0.0192(8) -0.0014(7) 0.0018(7) 0.0009(8)
C5 0.0175(8) 0.0210(8) 0.0179(8) 0.0004(7) 0.0025(6) 0.0001(8)
C6 0.0267(12) 0.0377(14) 0.0413(14) -0.0089(11) -0.0040(10) -0.0030(10)
C7 0.063(2) 0.0222(12) 0.0546(18) 0.0103(11) 0.0311(16) 0.0076(12)
C8 0.0513(18) 0.0349(14) 0.0463(16) 0.0164(12) 0.0161(14) 0.0026(13)
C9 0.074(2) 0.087(3) 0.0190(12) -0.0053(15) 0.0005(13) 0.037(2)
C10 0.063(2) 0.062(2) 0.0228(12) 0.0050(13) -0.0044(12) 0.0053(17)
C11 0.0212(11) 0.0305(12) 0.0363(13) -0.0040(10) -0.0036(9) -0.0017(9)
C12 0.0295(13) 0.0333(13) 0.0538(17) -0.0121(12) 0.0055(12) -0.0065(10)
C13 0.0191(9) 0.0350(12) 0.0186(9) 0.0048(8) 0.0007(7) -0.0030(8)
C14 0.0300(12) 0.0236(10) 0.0271(10) 0.0011(8) 0.0058(9) -0.0014(9)
C15 0.0306(12) 0.0300(12) 0.0332(12) 0.0099(10) 0.0023(10) 0.0014(10)
C16 0.0249(11) 0.0441(14) 0.0228(10) 0.0084(10) 0.0009(9) -0.0023(10)
C17 0.0353(12) 0.0375(12) 0.0227(10) -0.0062(10) 0.0024(8) -0.0024(12)
C18 0.0301(11) 0.0286(12) 0.0217(9) -0.0010(8) 0.0048(8) 0.0045(9)
S1 0.0239(2) 0.0220(2) 0.0316(3) 0.0041(2) 0.00630(19) 0.0000(2)
O6 0.0371(11) 0.0217(9) 0.0646(14) 0.0040(9) 0.0079(10) -0.0053(8)
O7 0.0400(11) 0.0475(12) 0.0336(10) 0.0019(9) 0.0140(8) 0.0071(9)
O8 0.0261(8) 0.0362(11) 0.0454(10) 0.0050(8) 0.0025(7) -0.0038(8)
F1 0.0334(8) 0.0471(10) 0.0360(8) 0.0043(7) -0.0006(6) 0.0048(7)
F2 0.0801(14) 0.0238(8) 0.0474(10) 0.0103(7) 0.0023(10) -0.0107(8)
F3 0.0451(10) 0.0659(13) 0.0327(8) -0.0095(8) 0.0163(7) -0.0107(9)
C19 0.0346(13) 0.0261(11) 0.0276(11) 0.0005(9) 0.0059(9) -0.0044(9)

loop_
_atom_type_symbol
_atom_type_description
_atom_type_scat_dispersion_real
_atom_type_scat_dispersion_imag
_atom_type_scat_source
C C 0.0033 0.0016 'International Tables Vol C Tables 4.2.6.8 and 6.1.1.4'
H H 0.0000 0.0000 'International Tables Vol C Tables 4.2.6.8 and 6.1.1.4'
N N 0.0061 0.0033 'International Tables Vol C Tables 4.2.6.8 and 6.1.1.4'
O O 0.0106 0.0060 'International Tables Vol C Tables 4.2.6.8 and 6.1.1.4'
F F 0.0171 0.0103 'International Tables Vol C Tables 4.2.6.8 and 6.1.1.4'
S S 0.1246 0.1234 'International Tables Vol C Tables 4.2.6.8 and 6.1.1.4'

loop_
_geom_angle_atom_site_label_1
_geom_angle_atom_site_label_2
_geom_angle_atom_site_label_3
_geom_angle
_geom_angle_site_symmetry_1
_geom_angle_site_symmetry_3
_geom_angle_publ_flag
C18 N1 C14 121.4(2) . . ?
C18 N1 C13 118.8(2) . . ?
C14 N1 C13 119.8(2) . . ?
C5 O1 C1 111.84(15) . . ?
C1 O2 C6 113.22(19) . . ?
C7 O3 C2 113.88(18) . . ?
C9 O4 C3 115.5(2) . . ?
C4 O5 C11 115.56(17) . . ?
O2 C1 O1 108.02(16) . . ?
O2 C1 C2 108.38(17) . . ?
O1 C1 C2 109.68(17) . . ?
O2 C1 H1 110.2 . . ?
O1 C1 H1 110.2 . . ?
C2 C1 H1 110.2 . . ?
O3 C2 C3 107.63(16) . . ?
O3 C2 C1 109.98(17) . . ?
C3 C2 C1 111.04(17) . . ?
O3 C2 H2 109.4 . . ?
C3 C2 H2 109.4 . . ?
C1 C2 H2 109.4 . . ?
O4 C3 C2 110.01(17) . . ?
O4 C3 C4 107.90(17) . . ?
C2 C3 C4 111.77(17) . . ?
O4 C3 H3 109.0 . . ?
C2 C3 H3 109.0 . . ?
C4 C3 H3 109.0 . . ?
O5 C4 C3 111.66(16) . . ?
O5 C4 C5 107.48(17) . . ?
C3 C4 C5 109.99(16) . . ?
O5 C4 H4 109.2 . . ?
C3 C4 H4 109.2 . . ?
C5 C4 H4 109.2 . . ?
O1 C5 C13 108.01(17) . . ?
O1 C5 C4 109.38(17) . . ?
C13 C5 C4 108.69(16) . . ?
O1 C5 H5 110.2 . . ?
C13 C5 H5 110.2 . . ?
C4 C5 H5 110.2 . . ?
O2 C6 H6A 109.5 . . ?
O2 C6 H6B 109.5 . . ?
H6A C6 H6B 109.5 . . ?
O2 C6 H6C 109.5 . . ?
H6A C6 H6C 109.5 . . ?
H6B C6 H6C 109.5 . . ?
O3 C7 C8 109.9(2) . . ?
O3 C7 H7A 109.7 . . ?
C8 C7 H7A 109.7 . . ?
O3 C7 H7B 109.7 . . ?
C8 C7 H7B 109.7 . . ?
H7A C7 H7B 108.2 . . ?
C7 C8 H8A 109.5 . . ?
C7 C8 H8B 109.5 . . ?
H8A C8 H8B 109.5 . . ?
C7 C8 H8C 109.5 . . ?
H8A C8 H8C 109.5 . . ?
H8B C8 H8C 109.5 . . ?
O4 C9 C10 109.8(3) . . ?
O4 C9 H9A 109.7 . . ?
C10 C9 H9A 109.7 . . ?
O4 C9 H9B 109.7 . . ?
C10 C9 H9B 109.7 . . ?
H9A C9 H9B 108.2 . . ?
C9 C10 H10A 109.5 . . ?
C9 C10 H10B 109.5 . . ?
H10A C10 H10B 109.5 . . ?
C9 C10 H10C 109.5 . . ?
H10A C10 H10C 109.5 . . ?
H10B C10 H10C 109.5 . . ?
O5 C11 C12 108.4(2) . . ?
O5 C11 H11A 110.0 . . ?
C12 C11 H11A 110.0 . . ?
O5 C11 H11B 110.0 . . ?
C12 C11 H11B 110.0 . . ?
H11A C11 H11B 108.4 . . ?
C11 C12 H12A 109.5 . . ?
C11 C12 H12B 109.5 . . ?
H12A C12 H12B 109.5 . . ?
C11 C12 H12C 109.5 . . ?
H12A C12 H12C 109.5 . . ?
H12B C12 H12C 109.5 . . ?
N1 C13 C5 112.37(17) . . ?
N1 C13 H13A 109.1 . . ?
C5 C13 H13A 109.1 . . ?
N1 C13 H13B 109.1 . . ?
C5 C13 H13B 109.1 . . ?
H13A C13 H13B 107.9 . . ?
N1 C14 C15 119.8(2) . . ?
N1 C14 H14 120.1 . . ?
C15 C14 H14 120.1 . . ?
C16 C15 C14 119.9(2) . . ?
C16 C15 H15 120.0 . . ?
C14 C15 H15 120.0 . . ?
C15 C16 C17 119.1(2) . . ?
C15 C16 H16 120.5 . . ?
C17 C16 H16 120.5 . . ?
C18 C17 C16 119.3(2) . . ?
C18 C17 H17 120.3 . . ?
C16 C17 H17 120.3 . . ?
N1 C18 C17 120.4(2) . . ?
N1 C18 H18 119.8 . . ?
C17 C18 H18 119.8 . . ?
O8 S1 O7 115.46(13) . . ?
O8 S1 O6 116.35(13) . . ?
O7 S1 O6 114.47(13) . . ?
O8 S1 C19 103.51(12) . . ?
O7 S1 C19 102.52(12) . . ?
O6 S1 C19 101.55(13) . . ?
F3 C19 F2 107.3(2) . . ?
F3 C19 F1 106.9(2) . . ?
F2 C19 F1 107.4(2) . . ?
F3 C19 S1 112.34(19) . . ?
F2 C19 S1 112.17(18) . . ?
F1 C19 S1 110.49(17) . . ?

loop_
_geom_bond_atom_site_label_1
_geom_bond_atom_site_label_2
_geom_bond_distance
_geom_bond_site_symmetry_2
_geom_bond_publ_flag
N1 C18 1.333(3) . ?
N1 C14 1.344(3) . ?
N1 C13 1.475(3) . ?
O1 C5 1.422(3) . ?
O1 C1 1.429(3) . ?
O2 C1 1.386(3) . ?
O2 C6 1.430(3) . ?
O3 C7 1.421(3) . ?
O3 C2 1.424(3) . ?
O4 C9 1.405(3) . ?
O4 C3 1.425(3) . ?
O5 C4 1.421(3) . ?
O5 C11 1.427(3) . ?
C1 C2 1.525(3) . ?
C1 H1 1.0000 . ?
C2 C3 1.517(3) . ?
C2 H2 1.0000 . ?
C3 C4 1.524(3) . ?
C3 H3 1.0000 . ?
C4 C5 1.533(3) . ?
C4 H4 1.0000 . ?
C5 C13 1.514(3) . ?
C5 H5 1.0000 . ?
C6 H6A 0.9800 . ?
C6 H6B 0.9800 . ?
C6 H6C 0.9800 . ?
C7 C8 1.481(4) . ?
C7 H7A 0.9900 . ?
C7 H7B 0.9900 . ?
C8 H8A 0.9800 . ?
C8 H8B 0.9800 . ?
C8 H8C 0.9800 . ?
C9 C10 1.472(5) . ?
C9 H9A 0.9900 . ?
C9 H9B 0.9900 . ?
C10 H10A 0.9800 . ?
C10 H10B 0.9800 . ?
C10 H10C 0.9800 . ?
C11 C12 1.500(4) . ?
C11 H11A 0.9900 . ?
C11 H11B 0.9900 . ?
C12 H12A 0.9800 . ?
C12 H12B 0.9800 . ?
C12 H12C 0.9800 . ?
C13 H13A 0.9900 . ?
C13 H13B 0.9900 . ?
C14 C15 1.378(4) . ?
C14 H14 0.9500 . ?
C15 C16 1.372(4) . ?
C15 H15 0.9500 . ?
C16 C17 1.382(4) . ?
C16 H16 0.9500 . ?
C17 C18 1.376(3) . ?
C17 H17 0.9500 . ?
C18 H18 0.9500 . ?
S1 O8 1.4362(19) . ?
S1 O7 1.440(2) . ?
S1 O6 1.445(2) . ?
S1 C19 1.820(3) . ?
F1 C19 1.348(3) . ?
F2 C19 1.333(3) . ?
F3 C19 1.332(3) . ?

loop_
_geom_torsion_atom_site_label_1
_geom_torsion_atom_site_label_2
_geom_torsion_atom_site_label_3
_geom_torsion_atom_site_label_4
_geom_torsion
_geom_torsion_site_symmetry_1
_geom_torsion_site_symmetry_2
_geom_torsion_site_symmetry_3
_geom_torsion_site_symmetry_4
_geom_torsion_publ_flag
C6 O2 C1 O1 -81.6(2) . . . . ?
C6 O2 C1 C2 159.63(19) . . . . ?
C5 O1 C1 O2 178.01(16) . . . . ?
C5 O1 C1 C2 -64.1(2) . . . . ?
C7 O3 C2 C3 -136.9(2) . . . . ?
C7 O3 C2 C1 102.0(3) . . . . ?
O2 C1 C2 O3 -68.5(2) . . . . ?
O1 C1 C2 O3 173.74(16) . . . . ?
O2 C1 C2 C3 172.44(17) . . . . ?
O1 C1 C2 C3 54.7(2) . . . . ?
C9 O4 C3 C2 -105.3(3) . . . . ?
C9 O4 C3 C4 132.6(3) . . . . ?
O3 C2 C3 O4 70.6(2) . . . . ?
C1 C2 C3 O4 -168.99(16) . . . . ?
O3 C2 C3 C4 -169.56(16) . . . . ?
C1 C2 C3 C4 -49.1(2) . . . . ?
C11 O5 C4 C3 100.0(2) . . . . ?
C11 O5 C4 C5 -139.28(19) . . . . ?
O4 C3 C4 O5 -69.8(2) . . . . ?
C2 C3 C4 O5 169.11(16) . . . . ?
O4 C3 C4 C5 170.94(17) . . . . ?
C2 C3 C4 C5 49.9(2) . . . . ?
C1 O1 C5 C13 -176.61(17) . . . . ?
C1 O1 C5 C4 65.3(2) . . . . ?
O5 C4 C5 O1 -178.53(15) . . . . ?
C3 C4 C5 O1 -56.8(2) . . . . ?
O5 C4 C5 C13 63.7(2) . . . . ?
C3 C4 C5 C13 -174.48(18) . . . . ?
C2 O3 C7 C8 172.4(2) . . . . ?
C3 O4 C9 C10 178.2(3) . . . . ?
C4 O5 C11 C12 162.7(2) . . . . ?
C18 N1 C13 C5 -89.9(2) . . . . ?
C14 N1 C13 C5 91.6(2) . . . . ?
O1 C5 C13 N1 64.7(2) . . . . ?
C4 C5 C13 N1 -176.73(19) . . . . ?
C18 N1 C14 C15 -1.5(3) . . . . ?
C13 N1 C14 C15 176.9(2) . . . . ?
N1 C14 C15 C16 -0.1(4) . . . . ?
C14 C15 C16 C17 1.5(4) . . . . ?
C15 C16 C17 C18 -1.4(4) . . . . ?
C14 N1 C18 C17 1.7(3) . . . . ?
C13 N1 C18 C17 -176.8(2) . . . . ?
C16 C17 C18 N1 -0.2(4) . . . . ?
O8 S1 C19 F3 61.5(2) . . . . ?
O7 S1 C19 F3 -178.09(19) . . . . ?
O6 S1 C19 F3 -59.5(2) . . . . ?
O8 S1 C19 F2 -59.5(2) . . . . ?
O7 S1 C19 F2 60.9(2) . . . . ?
O6 S1 C19 F2 179.5(2) . . . . ?
O8 S1 C19 F1 -179.28(17) . . . . ?
O7 S1 C19 F1 -58.9(2) . . . . ?
O6 S1 C19 F1 59.7(2) . . . . ?
